data_2101937
loop_
_publ_author_name
'Brock, C. P.'
'Fu, Y.'

_publ_section_title
;
 Rigid-Body Disorder Models for the High-Temperature Phase of Ferrocene
;
_journal_issue 6
_journal_name_full 'Acta Crystallographica Section B'
_journal_page_first 928
_journal_page_last 938
_journal_paper_doi 10.1107/S0108768197005132
_journal_volume 53
_journal_year 1997
_chemical_formula_sum 'C10 H10 Fe'
_chemical_formula_weight 186.04
_symmetry_cell_setting monoclinic
_symmetry_space_group_name_Hall '-P 2yab'
_symmetry_space_group_name_H-M 'P 1 21/a 1'
_cell_angle_alpha 90.0
_cell_angle_beta 121.05(8)
_cell_angle_gamma 90.0
_cell_formula_units_Z 2
_cell_length_a 10.530(8)
_cell_length_b 7.604(5)
_cell_length_c 5.921(4)
_cell_volume 406.2(7)
_diffrn_radiation_probe neutron
_diffrn_radiation_type neutron
_diffrn_radiation_wavelength 1.0399
_cod_data_source_file cr0517.cif
_cod_original_formula_sum 'C10 H10 Fe1'
_cod_database_code 2101937

loop_
_atom_site_label
_atom_site_fract_x
_atom_site_fract_y
_atom_site_fract_z
Fe .0 .0 .0
C(11) .005(2) .2615(18) -.068(4)
C(12) .056(3) .158(2) -.204(4)
C(13) .177(2) .0590(19) -.016(8)
C(14) .202(2) .101(4) .235(5)
C(15) .095(4) .226(3) .203(4)
H(11) -.0872 .3471 -.1554
H(12) .0080 .1533 -.4098
H(13) .2371 -.0340 -.0572
H(14) .2834 .0442 .4153
H(15) .0829 .2797 .3546
C(21) .0167(7) .2580(15) -.037(3)
C(22) .0327(11) .1719(18) -.2308(18)
C(23) .1564(13) .060(2) -.103(2)
C(24) .2169(4) .077(2) .1707(19)
C(25) .1305(15) .199(2) .212(2)
H(21) -.0681 .3475 -.0711
H(22) -.0380 .1856 -.4367
H(23) .1948 -.0254 -.1956
H(24) .3086 .0062 .3189
H(25) .1461 .2367 .3959
C(31) .054(3) .2622(7) .0831(17)
C(32) .035(3) .2169(7) -.1634(15)
C(33) .141(3) .0885(12) -.1216(14)
C(34) .226(3) .0544(2) .1507(13)
C(35) .173(3) .1618(12) .2772(14)
H(31) -.0109 .3524 .1159
H(32) -.0480 .2671 -.3479
H(33) .1518 .0254 -.2693
H(34) .3123 -.0388 .2431
H(35) .2117 .1633 .4812
